data_4112040
loop_
_publ_author_name
'Christina M. Older'
'Robert McDonald'
'Jeffrey M. Stryker'

_publ_contact_author_address
; Department of Chemistry
  University of Alberta
  Edmonton Alberta T6G 2G2
  Canada
;
_publ_contact_author_email jeff.stryker@ualberta.ca
_publ_contact_author_fax +1(780)4928231
_publ_contact_author_name 'Dr Jeffrey M Stryker'
_publ_contact_author_phone +1(780)4923891
_publ_section_title
;
 Unprecedented Coordination Modes and Demetalation Pathways for Unbridged
 Polyenyl Ligands. Ruthenium \h1,\h4-Cycloheptadienyl Complexes from
 Allyl/Alkyne Cycloaddition
;
_journal_name_full 'Journal of the American Chemical Society'
_journal_page_first 14202
_journal_page_last 14203
_journal_paper_doi 10.1021/ja0556023
_journal_volume 127
_journal_year 2005
_chemical_formula_moiety 'C24 H36 I3 Ru2, I3'
_chemical_formula_sum 'C24 H36 I6 Ru2'
_chemical_formula_weight 1288.07
_space_group_IT_number 2
_symmetry_cell_setting triclinic
_symmetry_space_group_name_Hall '-P 1'
_symmetry_space_group_name_H-M 'P -1'
_atom_sites_solution_hydrogens geom
_atom_sites_solution_primary direct
_atom_sites_solution_secondary difmap
_audit_creation_method 'manual editing of SHELXL template'
_cell_angle_alpha 62.1620(11)
_cell_angle_beta 76.2329(10)
_cell_angle_gamma 73.4473(9)
_cell_formula_units_Z 2
_cell_length_a 8.9763(5)
_cell_length_b 14.5100(8)
_cell_length_c 14.7824(8)
_cell_measurement_reflns_used 5686
_cell_measurement_temperature 193(2)
_cell_measurement_theta_max 26.400
_cell_measurement_theta_min 2.000
_cell_volume 1619.42(16)
_computing_cell_refinement 'Bruker SAINT (Bruker, 1997)'
_computing_data_collection 'Bruker SMART (Bruker, 1997)'
_computing_data_reduction 'Bruker SAINT (Bruker, 1997)'
_computing_molecular_graphics 'Bruker SHELXTL (Bruker, 1997)'
_computing_publication_material 'Bruker SHELXTL (Bruker, 1997)'
_computing_structure_refinement 'SHELXL-97 (Sheldrick, 1997)'
_computing_structure_solution 'SHELXS-97 (Sheldrick, 1990)'
_diffrn_ambient_temperature 193(2)
_diffrn_detector_area_resol_mean 8.192
_diffrn_measured_fraction_theta_full 0.991
_diffrn_measured_fraction_theta_max 0.991
_diffrn_measurement_device_type 'Bruker P4/RA diffractometer/SMART 1000 CCD area detector'
_diffrn_measurement_method '\f and\w scans'
_diffrn_radiation_monochromator graphite
_diffrn_radiation_source 'fine-focus rotating anode'
_diffrn_radiation_type MoK\a
_diffrn_radiation_wavelength 0.71073
_diffrn_reflns_av_R_equivalents 0.0259
_diffrn_reflns_av_sigmaI/netI 0.0432
_diffrn_reflns_limit_h_max 11
_diffrn_reflns_limit_h_min -11
_diffrn_reflns_limit_k_max 13
_diffrn_reflns_limit_k_min -18
_diffrn_reflns_limit_l_max 7
_diffrn_reflns_limit_l_min -18
_diffrn_reflns_number 8089
_diffrn_reflns_theta_full 26.40
_diffrn_reflns_theta_max 26.40
_diffrn_reflns_theta_min 1.57
_diffrn_standards_decay_% 0
_diffrn_standards_interval_time 0
_diffrn_standards_number 0
_exptl_absorpt_coefficient_mu 6.664
_exptl_absorpt_correction_T_max 0.8251
_exptl_absorpt_correction_T_min 0.3094
_exptl_absorpt_correction_type integration
_exptl_absorpt_process_details 'Bruker SHELXTL (Bruker, 1997)'
_exptl_crystal_colour red
_exptl_crystal_density_diffrn 2.642
_exptl_crystal_description plate
_exptl_crystal_F_000 1172
_exptl_crystal_size_max 0.23
_exptl_crystal_size_mid 0.11
_exptl_crystal_size_min 0.03
_refine_diff_density_max 1.196
_refine_diff_density_min -1.320
_refine_diff_density_rms 0.273
_refine_ls_extinction_method none
_refine_ls_goodness_of_fit_ref 0.996
_refine_ls_hydrogen_treatment constr
_refine_ls_matrix_type full
_refine_ls_number_parameters 301
_refine_ls_number_reflns 6594
_refine_ls_number_restraints 0
_refine_ls_restrained_S_all 0.996
_refine_ls_R_factor_all 0.0445
_refine_ls_R_factor_gt 0.0358
_refine_ls_shift/su_max 0.001
_refine_ls_shift/su_mean 0.000
_refine_ls_structure_factor_coef Fsqd
_refine_ls_weighting_details 'calc w=1/[\s^2^(Fo^2^)+(0.0537P)^2^+0.0000P] where P=(Fo^2^+2Fc^2^)/3'
_refine_ls_weighting_scheme calc
_refine_ls_wR_factor_gt 0.0881
_refine_ls_wR_factor_ref 0.0919
_reflns_number_gt 5450
_reflns_number_total 6594
_reflns_threshold_expression I>2\s(I)
_cod_data_source_file ja0556023si20050823_042733_4.cif
_cod_data_source_block 18
_cod_original_cell_volume 1619.42(15)
_cod_database_code 4112040

loop_
_symmetry_equiv_pos_as_xyz
'x, y, z'
'-x, -y, -z'

loop_
_atom_site_label
_atom_site_type_symbol
_atom_site_fract_x
_atom_site_fract_y
_atom_site_fract_z
_atom_site_U_iso_or_equiv
_atom_site_adp_type
_atom_site_occupancy
_atom_site_symmetry_multiplicity
_atom_site_calc_flag
_atom_site_refinement_flags
I1 I 0.52727(5) 0.26577(3) 0.24430(3) 0.02659(11) Uani 1 1 d .
I2 I 0.24181(5) 0.10403(3) 0.31850(3) 0.02636(10) Uani 1 1 d .
I3 I 0.13603(5) 0.38586(3) 0.17746(3) 0.02945(11) Uani 1 1 d .
Ru1 Ru 0.36180(5) 0.23808(4) 0.12807(3) 0.01860(11) Uani 1 1 d .
Ru2 Ru 0.24277(5) 0.26550(4) 0.36566(3) 0.01917(11) Uani 1 1 d .
C1 C 0.3106(7) 0.1553(5) 0.0501(4) 0.0235(12) Uani 1 1 d .
C2 C 0.4694(7) 0.1135(5) 0.0734(4) 0.0221(12) Uani 1 1 d .
C3 C 0.5740(7) 0.1837(5) 0.0406(4) 0.0249(13) Uani 1 1 d .
C4 C 0.5219(7) 0.2971(5) -0.0166(4) 0.0260(13) Uani 1 1 d .
C5 C 0.3636(7) 0.3377(5) -0.0394(4) 0.0238(13) Uani 1 1 d .
C6 C 0.2560(7) 0.2668(5) -0.0056(4) 0.0233(12) Uani 1 1 d .
C7 C 0.1998(8) 0.0811(5) 0.0832(5) 0.0341(15) Uani 1 1 d .
H7A H 0.2542 0.0076 0.1197 0.041 Uiso 1 1 calc R
H7B H 0.1629 0.0887 0.0223 0.041 Uiso 1 1 calc R
H7C H 0.1101 0.0990 0.1291 0.041 Uiso 1 1 calc R
C8 C 0.5239(8) -0.0054(5) 0.1344(5) 0.0340(15) Uani 1 1 d .
H8A H 0.4403 -0.0341 0.1887 0.041 Uiso 1 1 calc R
H8B H 0.6171 -0.0184 0.1657 0.041 Uiso 1 1 calc R
H8C H 0.5497 -0.0404 0.0882 0.041 Uiso 1 1 calc R
C9 C 0.7413(8) 0.1416(6) 0.0636(5) 0.0340(15) Uani 1 1 d .
H9A H 0.8108 0.1455 0.0003 0.041 Uiso 1 1 calc R
H9B H 0.7532 0.0674 0.1154 0.041 Uiso 1 1 calc R
H9C H 0.7687 0.1845 0.0900 0.041 Uiso 1 1 calc R
C10 C 0.6347(8) 0.3708(6) -0.0514(5) 0.0379(16) Uani 1 1 d .
H10A H 0.5791 0.4448 -0.0839 0.045 Uiso 1 1 calc R
H10B H 0.7196 0.3554 -0.1011 0.045 Uiso 1 1 calc R
H10C H 0.6786 0.3600 0.0084 0.045 Uiso 1 1 calc R
C11 C 0.3078(8) 0.4570(5) -0.0984(5) 0.0323(15) Uani 1 1 d .
H11A H 0.3580 0.4949 -0.0779 0.039 Uiso 1 1 calc R
H11B H 0.1939 0.4755 -0.0828 0.039 Uiso 1 1 calc R
H11C H 0.3355 0.4773 -0.1725 0.039 Uiso 1 1 calc R
C12 C 0.0894(8) 0.3093(5) -0.0277(5) 0.0329(15) Uani 1 1 d .
H12A H 0.0722 0.2866 -0.0766 0.040 Uiso 1 1 calc R
H12B H 0.0676 0.3872 -0.0574 0.040 Uiso 1 1 calc R
H12C H 0.0194 0.2818 0.0366 0.040 Uiso 1 1 calc R
C13 C 0.1353(7) 0.3903(5) 0.4203(4) 0.0257(13) Uani 1 1 d .
C14 C 0.2929(7) 0.3493(5) 0.4416(4) 0.0228(12) Uani 1 1 d .
C15 C 0.3466(7) 0.2365(5) 0.4996(4) 0.0257(13) Uani 1 1 d .
C16 C 0.2421(8) 0.1663(5) 0.5333(4) 0.0263(13) Uani 1 1 d .
C17 C 0.0837(7) 0.2075(5) 0.5092(4) 0.0258(13) Uani 1 1 d .
C18 C 0.0294(7) 0.3178(5) 0.4532(4) 0.0253(13) Uani 1 1 d .
C19 C 0.0788(8) 0.5077(5) 0.3615(5) 0.0354(15) Uani 1 1 d .
H19A H 0.0736 0.5437 0.4044 0.042 Uiso 1 1 calc R
H19B H -0.0257 0.5209 0.3430 0.042 Uiso 1 1 calc R
H19C H 0.1514 0.5350 0.2986 0.042 Uiso 1 1 calc R
C20 C 0.4035(8) 0.4243(5) 0.4061(5) 0.0341(15) Uani 1 1 d .
H20A H 0.5007 0.3987 0.3702 0.041 Uiso 1 1 calc R
H20B H 0.4271 0.4272 0.4660 0.041 Uiso 1 1 calc R
H20C H 0.3544 0.4956 0.3592 0.041 Uiso 1 1 calc R
C21 C 0.5133(8) 0.1935(5) 0.5222(5) 0.0340(15) Uani 1 1 d .
H21A H 0.5154 0.1548 0.5969 0.041 Uiso 1 1 calc R
H21B H 0.5681 0.2526 0.4946 0.041 Uiso 1 1 calc R
H21C H 0.5652 0.1452 0.4897 0.041 Uiso 1 1 calc R
C22 C 0.2985(9) 0.0469(5) 0.5937(5) 0.0356(15) Uani 1 1 d .
H22A H 0.3051 0.0108 0.5506 0.043 Uiso 1 1 calc R
H22B H 0.2246 0.0198 0.6558 0.043 Uiso 1 1 calc R
H22C H 0.4021 0.0334 0.6134 0.043 Uiso 1 1 calc R
C23 C -0.0259(8) 0.1315(6) 0.5440(5) 0.0354(15) Uani 1 1 d .
H23A H -0.0867 0.1520 0.4882 0.043 Uiso 1 1 calc R
H23B H -0.0972 0.1343 0.6046 0.043 Uiso 1 1 calc R
H23C H 0.0354 0.0589 0.5617 0.043 Uiso 1 1 calc R
C24 C -0.1372(8) 0.3621(6) 0.4282(5) 0.0377(16) Uani 1 1 d .
H24A H -0.1605 0.3263 0.3926 0.045 Uiso 1 1 calc R
H24B H -0.1503 0.4386 0.3837 0.045 Uiso 1 1 calc R
H24C H -0.2091 0.3501 0.4922 0.045 Uiso 1 1 calc R
I4 I 1.01929(5) 0.17306(4) 0.78863(4) 0.03937(12) Uani 1 1 d .
I5 I 0.69260(5) 0.24819(3) 0.74858(3) 0.02732(11) Uani 1 1 d .
I6 I 0.36568(5) 0.32343(4) 0.71247(3) 0.03933(12) Uani 1 1 d .

loop_
_atom_site_aniso_label
_atom_site_aniso_U_11
_atom_site_aniso_U_22
_atom_site_aniso_U_33
_atom_site_aniso_U_23
_atom_site_aniso_U_13
_atom_site_aniso_U_12
I1 0.0217(2) 0.0358(2) 0.0255(2) -0.01497(18) 0.00060(15) -0.01015(18)
I2 0.0336(2) 0.0207(2) 0.02307(19) -0.00770(16) 0.00254(16) -0.01114(18)
I3 0.0317(2) 0.0243(2) 0.0245(2) -0.00900(17) -0.00828(17) 0.00691(18)
Ru1 0.0185(2) 0.0171(2) 0.0181(2) -0.00598(19) -0.00161(17) -0.00383(19)
Ru2 0.0191(2) 0.0167(2) 0.0186(2) -0.00606(19) -0.00113(17) -0.00285(19)
C1 0.025(3) 0.026(3) 0.020(3) -0.009(3) 0.001(2) -0.010(3)
C2 0.027(3) 0.018(3) 0.019(3) -0.009(2) -0.001(2) -0.003(3)
C3 0.021(3) 0.035(4) 0.023(3) -0.017(3) 0.000(2) -0.005(3)
C4 0.029(3) 0.025(3) 0.022(3) -0.008(3) 0.002(2) -0.011(3)
C5 0.030(3) 0.021(3) 0.018(3) -0.005(2) -0.001(2) -0.009(3)
C6 0.024(3) 0.025(3) 0.020(3) -0.006(2) -0.007(2) -0.006(3)
C7 0.035(4) 0.027(4) 0.041(4) -0.013(3) -0.005(3) -0.010(3)
C8 0.038(4) 0.021(3) 0.038(4) -0.010(3) -0.006(3) -0.001(3)
C9 0.027(4) 0.038(4) 0.037(4) -0.019(3) -0.004(3) -0.001(3)
C10 0.038(4) 0.040(4) 0.037(4) -0.012(3) 0.002(3) -0.024(3)
C11 0.040(4) 0.027(3) 0.030(3) -0.009(3) -0.007(3) -0.010(3)
C12 0.027(4) 0.032(4) 0.036(4) -0.012(3) -0.010(3) 0.001(3)
C13 0.029(3) 0.023(3) 0.020(3) -0.010(3) 0.000(2) -0.001(3)
C14 0.024(3) 0.021(3) 0.023(3) -0.011(3) -0.002(2) -0.003(3)
C15 0.026(3) 0.031(3) 0.024(3) -0.014(3) -0.005(2) -0.006(3)
C16 0.033(4) 0.022(3) 0.019(3) -0.009(3) 0.000(2) -0.002(3)
C17 0.027(3) 0.029(3) 0.019(3) -0.008(3) 0.003(2) -0.011(3)
C18 0.023(3) 0.031(3) 0.023(3) -0.017(3) 0.004(2) -0.002(3)
C19 0.036(4) 0.021(3) 0.043(4) -0.012(3) -0.005(3) -0.001(3)
C20 0.033(4) 0.031(4) 0.039(4) -0.011(3) -0.009(3) -0.011(3)
C21 0.037(4) 0.031(4) 0.036(4) -0.017(3) -0.010(3) 0.000(3)
C22 0.042(4) 0.024(3) 0.032(3) -0.006(3) -0.007(3) -0.003(3)
C23 0.030(4) 0.036(4) 0.040(4) -0.017(3) 0.008(3) -0.015(3)
C24 0.027(4) 0.035(4) 0.042(4) -0.012(3) 0.003(3) -0.007(3)
I4 0.0283(2) 0.0493(3) 0.0423(3) -0.0228(2) -0.00490(19) -0.0045(2)
I5 0.0293(2) 0.0243(2) 0.0275(2) -0.01072(17) -0.00099(17) -0.00694(18)
I6 0.0306(2) 0.0472(3) 0.0404(3) -0.0223(2) -0.00824(19) 0.0013(2)

loop_
_atom_type_symbol
_atom_type_description
_atom_type_scat_dispersion_real
_atom_type_scat_dispersion_imag
_atom_type_scat_source
C C 0.0033 0.0016 'International Tables Vol C Tables 4.2.6.8 and 6.1.1.4'
H H 0.0000 0.0000 'International Tables Vol C Tables 4.2.6.8 and 6.1.1.4'
Ru Ru -1.2594 0.8363 'International Tables Vol C Tables 4.2.6.8 and 6.1.1.4'
I I -0.4742 1.8119 'International Tables Vol C Tables 4.2.6.8 and 6.1.1.4'

loop_
_geom_angle_atom_site_label_1
_geom_angle_atom_site_label_2
_geom_angle_atom_site_label_3
_geom_angle
Ru1 I1 Ru2 81.742(17)
Ru1 I2 Ru2 81.931(17)
Ru2 I3 Ru1 81.980(17)
C1 Ru1 C3 68.4(2)
C1 Ru1 C2 38.1(2)
C3 Ru1 C2 37.7(2)
C1 Ru1 C5 68.4(2)
C3 Ru1 C5 68.5(2)
C2 Ru1 C5 81.0(2)
C1 Ru1 C6 37.7(2)
C3 Ru1 C6 81.4(2)
C2 Ru1 C6 68.7(2)
C5 Ru1 C6 38.3(2)
C1 Ru1 C4 81.2(2)
C3 Ru1 C4 38.3(2)
C2 Ru1 C4 68.6(2)
C5 Ru1 C4 37.8(2)
C6 Ru1 C4 68.9(2)
C1 Ru1 I2 93.18(15)
C3 Ru1 I2 122.32(17)
C2 Ru1 I2 95.39(15)
C5 Ru1 I2 154.49(16)
C6 Ru1 I2 116.92(15)
C4 Ru1 I2 160.44(17)
C1 Ru1 I1 155.28(17)
C3 Ru1 I1 93.61(14)
C2 Ru1 I1 117.91(16)
C5 Ru1 I1 122.00(15)
C6 Ru1 I1 160.06(16)
C4 Ru1 I1 95.19(15)
I2 Ru1 I1 82.110(17)
C1 Ru1 I3 121.60(16)
C3 Ru1 I3 155.34(17)
C2 Ru1 I3 159.50(16)
C5 Ru1 I3 93.34(16)
C6 Ru1 I3 94.67(16)
C4 Ru1 I3 117.69(16)
I2 Ru1 I3 81.247(17)
I1 Ru1 I3 81.837(17)
C14 Ru2 C17 81.3(2)
C14 Ru2 C18 69.2(2)
C17 Ru2 C18 37.5(2)
C14 Ru2 C15 38.4(2)
C17 Ru2 C15 68.5(2)
C18 Ru2 C15 81.4(2)
C14 Ru2 C13 37.7(2)
C17 Ru2 C13 68.5(2)
C18 Ru2 C13 38.6(2)
C15 Ru2 C13 68.5(2)
C14 Ru2 C16 68.6(2)
C17 Ru2 C16 38.0(2)
C18 Ru2 C16 68.4(2)
C15 Ru2 C16 37.5(2)
C13 Ru2 C16 80.8(2)
C14 Ru2 I3 117.48(16)
C17 Ru2 I3 122.18(17)
C18 Ru2 I3 95.32(16)
C15 Ru2 I3 155.18(16)
C13 Ru2 I3 93.57(15)
C16 Ru2 I3 160.09(17)
C14 Ru2 I2 160.41(16)
C17 Ru2 I2 93.38(15)
C18 Ru2 I2 117.00(16)
C15 Ru2 I2 122.16(16)
C13 Ru2 I2 154.89(17)
C16 Ru2 I2 95.65(15)
I3 Ru2 I2 81.325(17)
C14 Ru2 I1 94.79(15)
C17 Ru2 I1 154.75(17)
C18 Ru2 I1 160.35(16)
C15 Ru2 I1 93.00(16)
C13 Ru2 I1 121.88(16)
C16 Ru2 I1 117.41(17)
I3 Ru2 I1 81.818(17)
I2 Ru2 I1 81.941(16)
C6 C1 C2 120.8(5)
C6 C1 C7 119.0(6)
C2 C1 C7 120.2(5)
C6 C1 Ru1 71.4(3)
C2 C1 Ru1 71.0(3)
C7 C1 Ru1 131.3(4)
C3 C2 C1 119.9(5)
C3 C2 C8 120.3(6)
C1 C2 C8 119.8(5)
C3 C2 Ru1 71.1(3)
C1 C2 Ru1 70.9(3)
C8 C2 Ru1 129.8(4)
C2 C3 C4 120.5(5)
C2 C3 C9 120.8(6)
C4 C3 C9 118.7(5)
C2 C3 Ru1 71.2(3)
C4 C3 Ru1 71.3(3)
C9 C3 Ru1 130.9(4)
C5 C4 C3 119.1(5)
C5 C4 C10 121.0(6)
C3 C4 C10 119.9(6)
C5 C4 Ru1 70.9(3)
C3 C4 Ru1 70.4(3)
C10 C4 Ru1 130.9(4)
C4 C5 C6 120.8(5)
C4 C5 C11 119.3(5)
C6 C5 C11 119.9(6)
C4 C5 Ru1 71.4(3)
C6 C5 Ru1 70.9(3)
C11 C5 Ru1 130.1(4)
C1 C6 C5 119.0(5)
C1 C6 C12 120.1(5)
C5 C6 C12 120.9(6)
C1 C6 Ru1 70.9(3)
C5 C6 Ru1 70.8(3)
C12 C6 Ru1 129.9(4)
C14 C13 C18 119.8(5)
C14 C13 C19 120.3(6)
C18 C13 C19 119.9(6)
C14 C13 Ru2 70.3(3)
C18 C13 Ru2 70.4(3)
C19 C13 Ru2 130.5(4)
C13 C14 C15 120.3(5)
C13 C14 C20 119.8(5)
C15 C14 C20 119.9(5)
C13 C14 Ru2 72.0(3)
C15 C14 Ru2 71.4(3)
C20 C14 Ru2 130.6(4)
C16 C15 C14 119.7(6)
C16 C15 C21 120.2(6)
C14 C15 C21 120.1(6)
C16 C15 Ru2 71.5(3)
C14 C15 Ru2 70.1(3)
C21 C15 Ru2 129.7(4)
C15 C16 C17 120.0(6)
C15 C16 C22 120.0(6)
C17 C16 C22 119.9(6)
C15 C16 Ru2 70.9(3)
C17 C16 Ru2 70.5(3)
C22 C16 Ru2 130.5(4)
C18 C17 C16 120.7(5)
C18 C17 C23 119.7(6)
C16 C17 C23 119.5(6)
C18 C17 Ru2 71.3(3)
C16 C17 Ru2 71.4(3)
C23 C17 Ru2 130.0(4)
C17 C18 C13 119.4(6)
C17 C18 C24 121.2(6)
C13 C18 C24 119.4(6)
C17 C18 Ru2 71.2(3)
C13 C18 Ru2 71.0(3)
C24 C18 Ru2 130.7(4)
I6 I5 I4 178.878(18)

loop_
_geom_bond_atom_site_label_1
_geom_bond_atom_site_label_2
_geom_bond_distance
I1 Ru1 2.7420(6)
I1 Ru2 2.7493(6)
I2 Ru1 2.7394(6)
I2 Ru2 2.7414(6)
I3 Ru2 2.7359(6)
I3 Ru1 2.7422(6)
Ru1 C1 2.201(5)
Ru1 C3 2.202(5)
Ru1 C2 2.202(5)
Ru1 C5 2.207(6)
Ru1 C6 2.208(5)
Ru1 C4 2.213(6)
Ru2 C14 2.183(5)
Ru2 C17 2.196(6)
Ru2 C18 2.197(5)
Ru2 C15 2.201(5)
Ru2 C13 2.205(5)
Ru2 C16 2.209(6)
C1 C6 1.426(9)
C1 C2 1.436(8)
C1 C7 1.508(8)
C2 C3 1.422(8)
C2 C8 1.518(8)
C3 C4 1.447(9)
C3 C9 1.507(9)
C4 C5 1.430(9)
C4 C10 1.513(8)
C5 C6 1.448(8)
C5 C11 1.519(9)
C6 C12 1.497(9)
C13 C14 1.418(8)
C13 C18 1.456(9)
C13 C19 1.499(9)
C14 C15 1.443(9)
C14 C20 1.510(8)
C15 C16 1.419(9)
C15 C21 1.500(9)
C16 C17 1.436(9)
C16 C22 1.526(9)
C17 C18 1.412(9)
C17 C23 1.516(8)
C18 C24 1.510(9)
I4 I5 2.9224(6)
I5 I6 2.9093(6)

loop_
_geom_torsion_atom_site_label_1
_geom_torsion_atom_site_label_2
_geom_torsion_atom_site_label_3
_geom_torsion_atom_site_label_4
_geom_torsion
Ru2 I2 Ru1 C1 -163.22(17)
Ru2 I2 Ru1 C3 130.45(17)
Ru2 I2 Ru1 C2 158.66(16)
Ru2 I2 Ru1 C5 -121.0(4)
Ru2 I2 Ru1 C6 -132.54(18)
Ru2 I2 Ru1 C4 124.4(4)
Ru2 I2 Ru1 I1 41.170(16)
Ru2 I2 Ru1 I3 -41.725(16)
Ru2 I1 Ru1 C1 -121.4(4)
Ru2 I1 Ru1 C3 -163.20(17)
Ru2 I1 Ru1 C2 -132.99(17)
Ru2 I1 Ru1 C5 130.01(19)
Ru2 I1 Ru1 C6 122.3(5)
Ru2 I1 Ru1 C4 158.46(17)
Ru2 I1 Ru1 I2 -41.049(16)
Ru2 I1 Ru1 I3 41.174(17)
Ru2 I3 Ru1 C1 130.17(18)
Ru2 I3 Ru1 C3 -122.2(3)
Ru2 I3 Ru1 C2 123.7(4)
Ru2 I3 Ru1 C5 -163.26(15)
Ru2 I3 Ru1 C6 158.37(16)
Ru2 I3 Ru1 C4 -132.99(18)
Ru2 I3 Ru1 I2 41.821(16)
Ru2 I3 Ru1 I1 -41.390(17)
Ru1 I3 Ru2 C14 132.42(17)
Ru1 I3 Ru2 C17 -130.31(18)
Ru1 I3 Ru2 C18 -158.32(16)
Ru1 I3 Ru2 C15 120.6(4)
Ru1 I3 Ru2 C13 162.97(17)
Ru1 I3 Ru2 C16 -124.4(4)
Ru1 I3 Ru2 I2 -41.773(16)
Ru1 I3 Ru2 I1 41.257(16)
Ru1 I2 Ru2 C14 -122.6(5)
Ru1 I2 Ru2 C17 163.89(17)
Ru1 I2 Ru2 C18 133.41(18)
Ru1 I2 Ru2 C15 -129.53(19)
Ru1 I2 Ru2 C13 121.6(4)
Ru1 I2 Ru2 C16 -158.01(17)
Ru1 I2 Ru2 I3 41.832(17)
Ru1 I2 Ru2 I1 -41.057(16)
Ru1 I1 Ru2 C14 -158.40(16)
Ru1 I1 Ru2 C17 121.8(4)
Ru1 I1 Ru2 C18 -124.2(5)
Ru1 I1 Ru2 C15 163.10(16)
Ru1 I1 Ru2 C13 -130.41(18)
Ru1 I1 Ru2 C16 133.24(17)
Ru1 I1 Ru2 I3 -41.292(17)
Ru1 I1 Ru2 I2 41.034(16)
C3 Ru1 C1 C6 -104.4(4)
C2 Ru1 C1 C6 -133.3(5)
C5 Ru1 C1 C6 -29.9(3)
C4 Ru1 C1 C6 -66.9(4)
I2 Ru1 C1 C6 132.0(3)
I1 Ru1 C1 C6 -150.0(3)
I3 Ru1 C1 C6 50.3(4)
C3 Ru1 C1 C2 29.0(3)
C5 Ru1 C1 C2 103.5(4)
C6 Ru1 C1 C2 133.3(5)
C4 Ru1 C1 C2 66.5(3)
I2 Ru1 C1 C2 -94.7(3)
I1 Ru1 C1 C2 -16.7(6)
I3 Ru1 C1 C2 -176.4(3)
C3 Ru1 C1 C7 142.9(7)
C2 Ru1 C1 C7 114.0(7)
C5 Ru1 C1 C7 -142.6(7)
C6 Ru1 C1 C7 -112.7(7)
C4 Ru1 C1 C7 -179.6(6)
I2 Ru1 C1 C7 19.3(6)
I1 Ru1 C1 C7 97.3(6)
I3 Ru1 C1 C7 -62.4(6)
C6 C1 C2 C3 -0.2(8)
C7 C1 C2 C3 179.0(5)
Ru1 C1 C2 C3 -53.6(4)
C6 C1 C2 C8 178.9(5)
C7 C1 C2 C8 -1.8(8)
Ru1 C1 C2 C8 125.6(5)
C6 C1 C2 Ru1 53.3(5)
C7 C1 C2 Ru1 -127.4(5)
C1 Ru1 C2 C3 132.5(5)
C5 Ru1 C2 C3 66.3(4)
C6 Ru1 C2 C3 104.0(4)
C4 Ru1 C2 C3 29.2(3)
I2 Ru1 C2 C3 -139.2(3)
I1 Ru1 C2 C3 -55.3(4)
I3 Ru1 C2 C3 141.4(4)
C3 Ru1 C2 C1 -132.5(5)
C5 Ru1 C2 C1 -66.3(3)
C6 Ru1 C2 C1 -28.5(3)
C4 Ru1 C2 C1 -103.4(4)
I2 Ru1 C2 C1 88.3(3)
I1 Ru1 C2 C1 172.2(3)
I3 Ru1 C2 C1 8.9(6)
C1 Ru1 C2 C8 -113.3(7)
C3 Ru1 C2 C8 114.2(7)
C5 Ru1 C2 C8 -179.6(6)
C6 Ru1 C2 C8 -141.8(6)
C4 Ru1 C2 C8 143.3(6)
I2 Ru1 C2 C8 -25.0(6)
I1 Ru1 C2 C8 58.9(6)
I3 Ru1 C2 C8 -104.4(6)
C1 C2 C3 C4 -0.2(7)
C8 C2 C3 C4 -179.3(5)
Ru1 C2 C3 C4 -53.6(4)
C1 C2 C3 C9 -179.5(5)
C8 C2 C3 C9 1.3(8)
Ru1 C2 C3 C9 127.0(5)
C1 C2 C3 Ru1 53.5(4)
C8 C2 C3 Ru1 -125.7(5)
C1 Ru1 C3 C2 -29.3(3)
C5 Ru1 C3 C2 -103.6(4)
C6 Ru1 C3 C2 -66.1(3)
C4 Ru1 C3 C2 -132.9(5)
I2 Ru1 C3 C2 50.4(4)
I1 Ru1 C3 C2 133.3(3)
I3 Ru1 C3 C2 -148.4(3)
C1 Ru1 C3 C4 103.6(4)
C2 Ru1 C3 C4 132.9(5)
C5 Ru1 C3 C4 29.3(3)
C6 Ru1 C3 C4 66.8(3)
I2 Ru1 C3 C4 -176.7(3)
I1 Ru1 C3 C4 -93.8(3)
I3 Ru1 C3 C4 -15.6(6)
C1 Ru1 C3 C9 -144.2(7)
C2 Ru1 C3 C9 -114.9(7)
C5 Ru1 C3 C9 141.5(6)
C6 Ru1 C3 C9 179.0(6)
C4 Ru1 C3 C9 112.2(7)
I2 Ru1 C3 C9 -64.6(6)
I1 Ru1 C3 C9 18.4(6)
I3 Ru1 C3 C9 96.6(7)
C2 C3 C4 C5 0.1(8)
C9 C3 C4 C5 179.5(5)
Ru1 C3 C4 C5 -53.4(5)
C2 C3 C4 C10 -179.8(5)
C9 C3 C4 C10 -0.4(8)
Ru1 C3 C4 C10 126.7(5)
C2 C3 C4 Ru1 53.6(4)
C9 C3 C4 Ru1 -127.0(5)
C1 Ru1 C4 C5 65.9(3)
C3 Ru1 C4 C5 132.0(5)
C2 Ru1 C4 C5 103.3(4)
C6 Ru1 C4 C5 28.8(3)
I2 Ru1 C4 C5 140.2(4)
I1 Ru1 C4 C5 -138.7(3)
I3 Ru1 C4 C5 -55.2(3)
C1 Ru1 C4 C3 -66.1(3)
C2 Ru1 C4 C3 -28.7(3)
C5 Ru1 C4 C3 -132.0(5)
C6 Ru1 C4 C3 -103.2(4)
I2 Ru1 C4 C3 8.2(7)
I1 Ru1 C4 C3 89.2(3)
I3 Ru1 C4 C3 172.7(3)
C1 Ru1 C4 C10 -179.2(7)
C3 Ru1 C4 C10 -113.1(8)
C2 Ru1 C4 C10 -141.8(7)
C5 Ru1 C4 C10 114.9(7)
C6 Ru1 C4 C10 143.7(7)
I2 Ru1 C4 C10 -104.8(7)
I1 Ru1 C4 C10 -23.8(6)
I3 Ru1 C4 C10 59.7(7)
C3 C4 C5 C6 0.3(8)
C10 C4 C5 C6 -179.8(5)
Ru1 C4 C5 C6 -53.0(4)
C3 C4 C5 C11 179.4(5)
C10 C4 C5 C11 -0.7(8)
Ru1 C4 C5 C11 126.1(5)
C3 C4 C5 Ru1 53.2(4)
C10 C4 C5 Ru1 -126.9(5)
C1 Ru1 C5 C4 -104.0(4)
C3 Ru1 C5 C4 -29.6(3)
C2 Ru1 C5 C4 -66.6(3)
C6 Ru1 C5 C4 -133.5(5)
I2 Ru1 C5 C4 -150.2(3)
I1 Ru1 C5 C4 50.8(4)
I3 Ru1 C5 C4 133.2(3)
C1 Ru1 C5 C6 29.5(3)
C3 Ru1 C5 C6 103.8(4)
C2 Ru1 C5 C6 66.9(4)
C4 Ru1 C5 C6 133.5(5)
I2 Ru1 C5 C6 -16.7(6)
I1 Ru1 C5 C6 -175.8(3)
I3 Ru1 C5 C6 -93.3(3)
C1 Ru1 C5 C11 143.0(6)
C3 Ru1 C5 C11 -142.7(6)
C2 Ru1 C5 C11 -179.6(6)
C6 Ru1 C5 C11 113.5(7)
C4 Ru1 C5 C11 -113.0(7)
I2 Ru1 C5 C11 96.8(6)
I1 Ru1 C5 C11 -62.3(6)
I3 Ru1 C5 C11 20.2(6)
C2 C1 C6 C5 0.7(8)
C7 C1 C6 C5 -178.6(5)
Ru1 C1 C6 C5 53.8(4)
C2 C1 C6 C12 -178.9(5)
C7 C1 C6 C12 1.8(8)
Ru1 C1 C6 C12 -125.7(5)
C2 C1 C6 Ru1 -53.1(5)
C7 C1 C6 Ru1 127.6(5)
C4 C5 C6 C1 -0.7(8)
C11 C5 C6 C1 -179.8(5)
Ru1 C5 C6 C1 -53.8(4)
C4 C5 C6 C12 178.9(5)
C11 C5 C6 C12 -0.2(8)
Ru1 C5 C6 C12 125.7(5)
C4 C5 C6 Ru1 53.2(5)
C11 C5 C6 Ru1 -125.9(5)
C3 Ru1 C6 C1 65.6(4)
C2 Ru1 C6 C1 28.8(3)
C5 Ru1 C6 C1 131.6(5)
C4 Ru1 C6 C1 103.2(4)
I2 Ru1 C6 C1 -56.3(4)
I1 Ru1 C6 C1 142.2(4)
I3 Ru1 C6 C1 -138.9(3)
C1 Ru1 C6 C5 -131.6(5)
C3 Ru1 C6 C5 -66.0(4)
C2 Ru1 C6 C5 -102.9(4)
C4 Ru1 C6 C5 -28.4(3)
I2 Ru1 C6 C5 172.0(3)
I1 Ru1 C6 C5 10.6(7)
I3 Ru1 C6 C5 89.5(3)
C1 Ru1 C6 C12 113.7(7)
C3 Ru1 C6 C12 179.3(6)
C2 Ru1 C6 C12 142.5(6)
C5 Ru1 C6 C12 -114.7(7)
C4 Ru1 C6 C12 -143.1(6)
I2 Ru1 C6 C12 57.3(6)
I1 Ru1 C6 C12 -104.1(6)
I3 Ru1 C6 C12 -25.2(6)
C17 Ru2 C13 C14 104.2(4)
C18 Ru2 C13 C14 133.4(5)
C15 Ru2 C13 C14 29.8(3)
C16 Ru2 C13 C14 66.7(4)
I3 Ru2 C13 C14 -132.5(3)
I2 Ru2 C13 C14 150.4(3)
I1 Ru2 C13 C14 -49.9(4)
C14 Ru2 C13 C18 -133.4(5)
C17 Ru2 C13 C18 -29.2(3)
C15 Ru2 C13 C18 -103.6(4)
C16 Ru2 C13 C18 -66.7(4)
I3 Ru2 C13 C18 94.1(3)
I2 Ru2 C13 C18 17.0(6)
I1 Ru2 C13 C18 176.6(3)
C14 Ru2 C13 C19 113.5(7)
C17 Ru2 C13 C19 -142.3(7)
C18 Ru2 C13 C19 -113.1(7)
C15 Ru2 C13 C19 143.3(7)
C16 Ru2 C13 C19 -179.8(6)
I3 Ru2 C13 C19 -19.0(6)
I2 Ru2 C13 C19 -96.1(7)
I1 Ru2 C13 C19 63.6(6)
C18 C13 C14 C15 -2.8(8)
C19 C13 C14 C15 179.0(5)
Ru2 C13 C14 C15 -54.8(4)
C18 C13 C14 C20 179.1(5)
C19 C13 C14 C20 0.9(8)
Ru2 C13 C14 C20 127.1(5)
C18 C13 C14 Ru2 52.0(4)
C19 C13 C14 Ru2 -126.2(5)
C17 Ru2 C14 C13 -65.8(4)
C18 Ru2 C14 C13 -29.0(3)
C15 Ru2 C14 C13 -131.9(5)
C16 Ru2 C14 C13 -103.1(4)
I3 Ru2 C14 C13 56.1(4)
I2 Ru2 C14 C13 -141.3(4)
I1 Ru2 C14 C13 139.3(3)
C17 Ru2 C14 C15 66.1(4)
C18 Ru2 C14 C15 102.9(4)
C13 Ru2 C14 C15 131.9(5)
C16 Ru2 C14 C15 28.8(3)
I3 Ru2 C14 C15 -172.0(3)
I2 Ru2 C14 C15 -9.4(7)
I1 Ru2 C14 C15 -88.8(3)
C17 Ru2 C14 C20 180.0(6)
C18 Ru2 C14 C20 -143.2(6)
C15 Ru2 C14 C20 113.9(7)
C13 Ru2 C14 C20 -114.2(7)
C16 Ru2 C14 C20 142.7(6)
I3 Ru2 C14 C20 -58.2(6)
I2 Ru2 C14 C20 104.5(6)
I1 Ru2 C14 C20 25.1(6)
C13 C14 C15 C16 1.5(8)
C20 C14 C15 C16 179.6(5)
Ru2 C14 C15 C16 -53.6(4)
C13 C14 C15 C21 -179.8(5)
C20 C14 C15 C21 -1.7(8)
Ru2 C14 C15 C21 125.2(5)
C13 C14 C15 Ru2 55.0(4)
C20 C14 C15 Ru2 -126.8(5)
C14 Ru2 C15 C16 132.6(5)
C17 Ru2 C15 C16 28.9(3)
C18 Ru2 C15 C16 65.5(4)
C13 Ru2 C15 C16 103.3(4)
I3 Ru2 C15 C16 149.6(3)
I2 Ru2 C15 C16 -51.1(4)
I1 Ru2 C15 C16 -133.5(3)
C17 Ru2 C15 C14 -103.7(4)
C18 Ru2 C15 C14 -67.1(4)
C13 Ru2 C15 C14 -29.3(3)
C16 Ru2 C15 C14 -132.6(5)
I3 Ru2 C15 C14 17.0(6)
I2 Ru2 C15 C14 176.3(3)
I1 Ru2 C15 C14 93.9(3)
C14 Ru2 C15 C21 -113.1(7)
C17 Ru2 C15 C21 143.2(6)
C18 Ru2 C15 C21 179.8(6)
C13 Ru2 C15 C21 -142.4(6)
C16 Ru2 C15 C21 114.4(7)
I3 Ru2 C15 C21 -96.1(6)
I2 Ru2 C15 C21 63.2(6)
I1 Ru2 C15 C21 -19.1(6)
C14 C15 C16 C17 0.3(8)
C21 C15 C16 C17 -178.4(5)
Ru2 C15 C16 C17 -52.5(4)
C14 C15 C16 C22 179.3(5)
C21 C15 C16 C22 0.6(8)
Ru2 C15 C16 C22 126.4(5)
C14 C15 C16 Ru2 52.9(4)
C21 C15 C16 Ru2 -125.8(5)
C14 Ru2 C16 C15 -29.5(3)
C17 Ru2 C16 C15 -133.2(5)
C18 Ru2 C16 C15 -104.6(4)
C13 Ru2 C16 C15 -66.6(4)
I3 Ru2 C16 C15 -141.4(4)
I2 Ru2 C16 C15 138.5(3)
I1 Ru2 C16 C15 54.7(4)
C14 Ru2 C16 C17 103.8(4)
C18 Ru2 C16 C17 28.6(3)
C15 Ru2 C16 C17 133.2(5)
C13 Ru2 C16 C17 66.6(4)
I3 Ru2 C16 C17 -8.2(6)
I2 Ru2 C16 C17 -88.3(3)
I1 Ru2 C16 C17 -172.1(3)
C14 Ru2 C16 C22 -143.1(7)
C17 Ru2 C16 C22 113.2(7)
C18 Ru2 C16 C22 141.7(7)
C15 Ru2 C16 C22 -113.6(7)
C13 Ru2 C16 C22 179.8(6)
I3 Ru2 C16 C22 105.0(7)
I2 Ru2 C16 C22 24.9(6)
I1 Ru2 C16 C22 -58.9(6)
C15 C16 C17 C18 -0.9(8)
C22 C16 C17 C18 -179.8(5)
Ru2 C16 C17 C18 -53.6(5)
C15 C16 C17 C23 178.9(5)
C22 C16 C17 C23 -0.1(8)
Ru2 C16 C17 C23 126.1(5)
C15 C16 C17 Ru2 52.7(5)
C22 C16 C17 Ru2 -126.3(5)
C14 Ru2 C17 C18 66.9(4)
C15 Ru2 C17 C18 104.6(4)
C13 Ru2 C17 C18 30.1(3)
C16 Ru2 C17 C18 133.1(5)
I3 Ru2 C17 C18 -50.2(4)
I2 Ru2 C17 C18 -132.1(3)
I1 Ru2 C17 C18 149.7(3)
C14 Ru2 C17 C16 -66.2(3)
C18 Ru2 C17 C16 -133.1(5)
C15 Ru2 C17 C16 -28.5(3)
C13 Ru2 C17 C16 -103.0(4)
I3 Ru2 C17 C16 176.7(3)
I2 Ru2 C17 C16 94.8(3)
I1 Ru2 C17 C16 16.6(6)
C14 Ru2 C17 C23 -179.6(6)
C18 Ru2 C17 C23 113.5(7)
C15 Ru2 C17 C23 -141.9(7)
C13 Ru2 C17 C23 143.6(7)
C16 Ru2 C17 C23 -113.4(7)
I3 Ru2 C17 C23 63.3(6)
I2 Ru2 C17 C23 -18.5(6)
I1 Ru2 C17 C23 -96.8(6)
C16 C17 C18 C13 -0.4(8)
C23 C17 C18 C13 179.8(5)
Ru2 C17 C18 C13 -54.1(4)
C16 C17 C18 C24 -179.5(5)
C23 C17 C18 C24 0.8(8)
Ru2 C17 C18 C24 126.9(5)
C16 C17 C18 Ru2 53.7(5)
C23 C17 C18 Ru2 -126.1(5)
C14 C13 C18 C17 2.3(7)
C19 C13 C18 C17 -179.6(5)
Ru2 C13 C18 C17 54.2(4)
C14 C13 C18 C24 -178.7(5)
C19 C13 C18 C24 -0.5(8)
Ru2 C13 C18 C24 -126.7(5)
C14 C13 C18 Ru2 -51.9(4)
C19 C13 C18 Ru2 126.2(5)
C14 Ru2 C18 C17 -103.4(4)
C15 Ru2 C18 C17 -65.6(4)
C13 Ru2 C18 C17 -131.7(5)
C16 Ru2 C18 C17 -29.0(3)
I3 Ru2 C18 C17 139.2(3)
I2 Ru2 C18 C17 56.3(4)
I1 Ru2 C18 C17 -140.2(4)
C14 Ru2 C18 C13 28.4(3)
C17 Ru2 C18 C13 131.7(5)
C15 Ru2 C18 C13 66.2(4)
C16 Ru2 C18 C13 102.8(4)
I3 Ru2 C18 C13 -89.1(3)
I2 Ru2 C18 C13 -172.0(3)
I1 Ru2 C18 C13 -8.5(7)
C14 Ru2 C18 C24 141.2(6)
C17 Ru2 C18 C24 -115.4(7)
C15 Ru2 C18 C24 179.0(6)
C13 Ru2 C18 C24 112.8(7)
C16 Ru2 C18 C24 -144.4(6)
I3 Ru2 C18 C24 23.8(6)
I2 Ru2 C18 C24 -59.2(6)
I1 Ru2 C18 C24 104.3(6)
